data_4030481
loop_
_publ_author_name
'Kharlanov, A. L.'
'Antipov, E. V.'
'Bryntse, I.'
'Luzikova, A. V.'
'Kovba, L. M.'

_publ_section_title
;
 Structure, properties and substitutional chemistry of LaSrCuGaO5
;
_journal_name_full 'European Journal of Solid State and Inorganic Chemistry'
_journal_page_first 1041
_journal_page_last 1054
_journal_volume 29
_journal_year 1992
_chemical_formula_sum 'Cu Ga La O5 Sr'
_chemical_formula_weight 439.79
_space_group_IT_number 46
_symmetry_cell_setting orthorhombic
_symmetry_Int_Tables_number 46
_symmetry_space_group_name_Hall 'I -2c 2'
_symmetry_space_group_name_H-M 'I 2 c m'
_cell_angle_alpha 90
_cell_angle_beta 90
_cell_angle_gamma 90
_cell_formula_units_Z 4
_cell_length_a 16.5216(4)
_cell_length_b 5.5205(1)
_cell_length_c 5.3515(1)
_cell_volume 488.097(17)
_diffrn_ambient_temperature 293
_diffrn_radiation_probe x-ray
_diffrn_radiation_type CuK\a
_diffrn_radiation_wavelength 1.542
_exptl_crystal_density_diffrn 6.058
_pd_proc_ls_prof_R_factor 0.068
_refine_ls_R_I_factor 0.052
_cod_data_source_file EJSSIC-1992-29-1041-1054.cif
_cod_data_source_block LaSrCuGaO5
_cod_database_code 4030481

loop_
_symmetry_equiv_pos_site_id
_symmetry_equiv_pos_as_xyz
1 x,y,z
2 x,-y,-z
3 x,y,1/2-z
4 x,-y,1/2+z
5 1/2+x,1/2+y,1/2+z
6 1/2+x,1/2-y,1/2-z
7 1/2+x,1/2+y,-z
8 1/2+x,1/2-y,z

loop_
_atom_site_label
_atom_site_type_symbol
_atom_site_occupancy
_atom_site_fract_x
_atom_site_fract_y
_atom_site_fract_z
_atom_site_B_iso_or_equiv
La1 La 0.345(9) 0.60640 0.2584(7) 0.25 0.25(8)
Sr1 Sr 0.655(9) 0.60640 0.2584(7) 0.25 0.25(8)
La2 La 0.759(8) 0.89235(6) 0.2687(5) 0.25 0.03(6)
Sr2 Sr 0.241(8) 0.89235(6) 0.2687(5) 0.25 0.03(6)
Ga Ga 0.5 0.7504(5) -0.1839(3) 0.2968(5) 0.11(7)
Cu Cu 1 0.5000(6) 0.259(2) 0.75 0.30(4)
O1 O 1 0.5098(7) 0.5 0 0.08(5)
O2 O 1 0.0166(7) 0.5 0 0.08(5)
O3 O 1 0.646(1) 0.254(3) 0.75 0.08(5)
O4 O 1 0.345(1) 0.182(2) 0.75 0.08(5)
O5 O 0.5 0.743(2) 0.861(1) 0.870(2) 0.08(5)

loop_
_atom_type_symbol
_atom_type_description
_atom_type_scat_dispersion_real
_atom_type_scat_dispersion_imag
_atom_type_scat_source
Cu Cu -1.9646 0.5888 ' International Tables Vol C Tables 4.2.6.8 and 6.1.1.4'
Ga Ga -1.2846 0.7763 ' International Tables Vol C Tables 4.2.6.8 and 6.1.1.4'
La La -1.4094 9.0376 ' International Tables Vol C Tables 4.2.6.8 and 6.1.1.4'
O O 0.0492 0.0322 ' International Tables Vol C Tables 4.2.6.8 and 6.1.1.4'
Sr Sr -0.3528 1.8200 ' International Tables Vol C Tables 4.2.6.8 and 6.1.1.4'

loop_
_geom_angle_atom_site_label_1
_geom_angle_atom_site_label_2
_geom_angle_atom_site_label_3
_geom_angle
_geom_angle_site_symmetry_1
_geom_angle_site_symmetry_3
_geom_angle_publ_flag
O3 La1 O3 86.4(4) 1_554 2_556 yes
Cu La1 O3 97.9(4) 2_566 1_554 yes
O3 La1 O3 87.3(4) 1_554 2_566 yes
O1 La1 O3 133.1(4) 3_555 1_554 yes
O2 La1 O3 131.9(4) 5_545 1_554 yes
Cu La1 O3 44.6(4) 2_556 2_556 yes
Cu La1 Cu 115.0(3) 2_556 2_566 yes
Cu La1 O3 162.1(4) 2_556 2_566 yes
Cu La1 O1 97.0(2) 2_556 3_555 yes
Cu La1 O2 35.74(8) 2_556 5_545 yes
Cu La1 O3 159.6(4) 2_566 2_556 yes
O3 La1 O3 153.3(5) 2_556 2_566 yes
O1 La1 O3 132.1(2) 3_555 2_556 yes
O2 La1 O3 64.5(3) 5_545 2_556 yes
Cu La1 O3 47.1(4) 2_566 2_566 yes
Cu La1 O1 36.33(9) 2_566 3_555 yes
Cu La1 O2 98.8(2) 2_566 5_545 yes
O1 La1 O3 68.2(3) 3_555 2_566 yes
O2 La1 O3 135.0(2) 5_545 2_566 yes
O1 La1 O2 68.19(16) 3_555 5_545 yes
Cu La1 O3 97.9(4) 2_566 . yes
O3 La1 O3 87.3(4) . 2_566 yes
O1 La1 O3 68.4(4) 3_555 . yes
O2 La1 O3 67.0(4) 5_545 . yes
Cu La1 O3 47.1(4) 1_554 1_554 yes
Cu La1 Cu 73.3(2) 1_554 2_556 yes
Cu La1 O3 97.2(3) 1_554 2_556 yes
Cu La1 Cu 72.4(2) 1_554 2_566 yes
Cu La1 O1 95.6(2) . . yes
Cu La1 O3 47.1(4) . . yes
Cu La1 Cu 113.4(2) . 1_554 yes
Cu La1 O3 160.4(4) . 1_554 yes
Cu La1 Cu 73.3(2) . 2_556 yes
Cu La1 O3 97.2(3) . 2_556 yes
Cu La1 Cu 72.4(2) . 2_566 yes
Cu La1 O3 97.4(3) . 2_566 yes
Cu La1 O1 36.19(19) . 3_555 yes
Cu La1 O2 38.1(2) . 5_545 yes
O1 La1 O3 133.1(4) . . yes
Cu La1 O1 36.19(19) 1_554 . yes
O1 La1 O3 68.4(4) . 1_554 yes
Cu La1 O1 97.0(2) 2_556 . yes
O1 La1 O3 132.1(2) . 2_556 yes
Cu La1 O1 36.33(9) 2_566 . yes
O1 La1 O3 68.2(3) . 2_566 yes
O1 La1 O1 65.50(17) . 3_555 yes
O1 La1 O2 102.6(3) . 5_545 yes
Cu La1 O3 160.4(4) 1_554 . yes
O3 La1 O3 152.5(5) . 1_554 yes
Cu La1 O3 96.7(4) 2_556 . yes
O3 La1 O3 86.4(4) . 2_556 yes
Cu La1 O2 97.1(2) 1_554 5_545 yes
Cu La1 O3 97.4(3) 1_554 2_566 yes
Cu La1 O1 95.6(2) 1_554 3_555 yes
Cu La1 O3 96.7(4) 2_556 1_554 yes
Cu La2 O2 37.42(11) 5_554 3_655 yes
Cu La2 O1 93.6(2) 5_554 5_545 yes
O1 La2 O4 136.9(3) 5_545 5_554 yes
Cu La2 O4 52.2(4) 5_554 5_554 yes
O2 La2 O4 78.7(4) 3_655 5_554 yes
Cu La2 O1 34.66(10) 5_544 5_545 yes
Cu La2 Cu 114.4(3) 5_544 5_554 yes
Cu La2 O4 166.6(4) 5_544 5_554 yes
La2 La2 O2 47.98(16) 2_565 1_655 yes
La2 La2 O2 91.79(7) 2_566 1_655 yes
O2 La2 O2 57.92(14) 1_655 3_655 yes
Cu La2 O2 89.6(2) 5_544 1_655 yes
O1 La2 O2 87.8(2) 5_545 1_655 yes
Cu La2 O2 37.42(11) 5_554 1_655 yes
O2 La2 O4 78.7(4) 1_655 5_554 yes
La2 La2 La2 92.67(8) 2_565 2_566 yes
La2 La2 O2 91.79(7) 2_565 3_655 yes
La2 La2 Cu 125.71(9) 2_565 5_544 yes
La2 La2 O1 135.67(17) 2_565 5_545 yes
La2 La2 Cu 54.76(9) 2_565 5_554 yes
La2 La2 O4 49.22(12) 2_565 5_554 yes
La2 La2 O2 47.98(16) 2_566 3_655 yes
La2 La2 Cu 125.71(9) 2_566 5_544 yes
La2 La2 O1 91.16(3) 2_566 5_545 yes
La2 La2 Cu 54.76(9) 2_566 5_554 yes
La2 La2 O4 49.22(12) 2_566 5_554 yes
Cu La2 O2 89.6(2) 5_544 3_655 yes
O1 La2 O2 59.73(14) 5_545 3_655 yes
O3 Ga O4 138.8(6) 2_556 5_544 yes
La1 Cu O3 56.70(15) . . yes
La1 Cu O4 122.79(16) . . yes
La1 Cu La1 113.4(3) . 1_556 yes
La1 Cu O1 123.0(5) . 1_556 yes
La1 Cu La1 73.2(2) . 2_556 yes
La1 Cu La1 72.5(2) . 2_566 yes
La1 Cu O1 50.5(3) . 3_555 yes
La1 Cu O2 50.0(2) . 5_545 yes
O3 Cu O4 169.9(7) . . yes
La1 Cu O3 56.70(15) 1_556 . yes
O1 Cu O3 85.6(6) 1_556 . yes
La1 Cu O3 57.7(5) 2_556 . yes
La1 Cu O3 57.2(4) 2_566 . yes
O1 Cu O3 85.6(6) 3_555 . yes
La2 Cu O3 122.7(6) 5_445 . yes
La2 Cu O3 123.0(6) 5_455 . yes
O2 Cu O3 81.6(5) 5_545 . yes
La2 Cu O3 123.53(15) 6_455 . yes
La1 Cu O4 122.79(16) 1_556 . yes
O1 Cu O4 101.5(5) 1_556 . yes
La1 Cu O4 112.2(4) 2_556 . yes
La1 Cu O4 132.8(5) 2_566 . yes
O1 Cu O4 101.5(5) 3_555 . yes
La2 Cu O4 47.3(3) 5_445 . yes
La2 Cu O4 67.1(3) 5_455 . yes
O2 Cu O4 91.1(5) 5_545 . yes
La2 Cu O4 56.41(15) 6_455 . yes
La1 Cu O1 50.5(3) 1_556 1_556 yes
La1 Cu La1 73.2(2) 1_556 2_556 yes
La1 Cu La1 72.5(2) 1_556 2_566 yes
La1 Cu O1 123.0(5) 1_556 3_555 yes
La1 Cu O2 119.3(5) 1_556 5_545 yes
La1 Cu O1 123.6(4) 2_556 1_556 yes
La1 Cu O1 50.7(3) 2_566 1_556 yes
O1 Cu O1 89.9(5) 1_556 3_555 yes
La2 Cu O1 129.4(4) 5_445 1_556 yes
La2 Cu O1 56.8(4) 5_455 1_556 yes
O1 Cu O2 167.0(7) 1_556 5_545 yes
La2 Cu O1 131.9(5) 6_455 1_556 yes
La1 Cu La1 115.0(3) 2_556 2_566 yes
La1 Cu O1 123.6(4) 2_556 3_555 yes
La1 Cu O2 46.5(3) 2_556 5_545 yes
La1 Cu O1 50.7(3) 2_566 3_555 yes
La1 Cu O2 121.8(4) 2_566 5_545 yes
La2 Cu O1 129.4(4) 5_445 3_555 yes
La2 Cu O1 56.8(4) 5_455 3_555 yes
O1 Cu O2 91.04(9) 3_555 5_545 yes
La2 Cu O1 59.5(3) 6_455 3_555 yes
La2 Cu La2 114.4(3) 5_445 5_455 yes
La2 Cu O2 58.1(4) 5_445 5_545 yes
La2 Cu La2 69.92(19) 5_445 6_455 yes
La2 Cu O2 133.3(3) 5_455 5_545 yes
La2 Cu La2 75.2(2) 5_455 6_455 yes
La2 Cu O2 58.6(3) 6_455 5_545 yes
La1 O1 Cu 93.4(4) . 1_554 yes
La1 O1 La1 99.6(4) . 2_565 yes
La1 O1 Cu 93.0(3) . 2_566 yes
La1 O1 Cu 93.0(3) 2_565 1_554 yes
Cu O1 Cu 170.2(8) 1_554 2_566 yes
La2 O1 Cu 88.6(4) 5_454 1_554 yes
La2 O1 Cu 84.6(4) 6_455 1_554 yes
La1 O1 Cu 93.4(4) 2_565 2_566 yes
La2 O1 Cu 84.6(4) 5_454 2_566 yes
La2 O1 Cu 88.6(4) 6_455 2_566 yes
La2 O1 La2 91.7(3) 5_454 6_455 yes
La2 O2 La2 84.0(3) 1_455 2_465 yes
La2 O2 Cu 84.5(4) 1_455 5_454 yes
La2 O2 Cu 83.7(4) 1_455 6_455 yes
La2 O2 Cu 83.7(4) 2_465 5_454 yes
La2 O2 Cu 84.5(4) 2_465 6_455 yes
La1 O2 Cu 91.9(3) 5_454 5_454 yes
La1 O2 La1 105.6(4) 5_454 6_455 yes
La1 O2 Cu 97.8(3) 5_454 6_455 yes
La1 O2 Cu 97.8(3) 6_455 5_454 yes
Cu O2 Cu 164.1(8) 5_454 6_455 yes
La1 O2 Cu 91.9(3) 6_455 6_455 yes
La1 O3 Cu 76.3(3) . . yes
La1 O3 La1 152.5(7) . 1_556 yes
La1 O3 La1 87.4(4) . 2_556 yes
La1 O3 La1 86.3(4) . 2_566 yes
La1 O3 Cu 76.3(3) 1_556 . yes
La1 O3 Cu 77.6(5) 2_556 . yes
Ga O3 Cu 165.6(8) 2_556 . yes
La1 O3 Cu 75.7(5) 2_566 . yes
Ga O3 Cu 165.6(8) 4_555 . yes
La1 O3 La1 87.4(4) 1_556 2_556 yes
La1 O3 La1 86.3(4) 1_556 2_566 yes
La1 O3 La1 153.3(6) 2_556 2_566 yes
Ga O3 Ga 16.1(2) 2_556 4_555 yes
La2 O4 Cu 80.5(5) 5_445 . yes
Ga O4 Cu 144.4(6) 5_455 . yes
La2 O4 Cu 73.1(3) 6_455 . yes
La2 O4 La2 90.1(3) 5_445 6_455 yes

loop_
_geom_bond_atom_site_label_1
_geom_bond_atom_site_label_2
_geom_bond_distance
_geom_bond_site_symmetry_2
_geom_bond_publ_flag
La1 Cu 3.192(11) 2_566 yes
La1 O3 2.770(17) 2_566 yes
La1 O1 2.473(8) 3_555 yes
La1 O2 2.455(7) 5_545 yes
La1 Cu 3.202(5) 1_554 yes
La1 O3 2.755(4) 1_554 yes
La1 Cu 3.354(11) 2_556 yes
La1 O3 2.903(17) 2_556 yes
La1 Cu 3.202(5) . yes
La1 O1 2.473(8) . yes
La1 O3 2.755(4) . yes
La2 Cu 3.329(11) 5_544 yes
La2 O1 2.785(8) 5_545 yes
La2 Cu 3.239(11) 5_554 yes
La2 O4 2.412(12) 5_554 yes
La2 O2 2.763(9) 1_655 yes
La2 La2 3.699(3) 2_565 yes
La2 La2 3.699(3) 2_566 yes
La2 O2 2.763(9) 3_655 yes
Ga O3 1.785(18) 2_556 yes
Ga O4 1.747(17) 5_544 yes
Cu O3 2.412(19) . yes
Cu O4 2.596(19) . yes
Cu O1 1.894(8) 1_556 yes
Cu O1 1.894(8) 3_555 yes
Cu O2 1.977(8) 5_545 yes
